data_1567395
loop_
_publ_author_name
'Li, Rui-Tao'
'Yuan, Da-Fu'
'Ping, Meng-Qi'
'Zhu, Yu-Yi'
'Ni, Shao-Fei'
'Li, Ming'
'Wen, Li-Rong'
'Zhang, Lin-Bao'

_publ_section_title
;
 Electrochemically-promoted synthesis of benzo[b]thiophene-1,1-dioxides
 via strained quaternary spirocyclization
;
_journal_name_full 'Chemical Science'
_journal_paper_doi 10.1039/D2SC01175A
_journal_year 2022
_chemical_formula_moiety 'C25 H23 Cl O2 S'
_chemical_formula_sum 'C25 H23 Cl O2 S'
_chemical_formula_weight 422.94
_space_group_crystal_system triclinic
_space_group_IT_number 2
_space_group_name_Hall '-P 1'
_space_group_name_H-M_alt 'P -1'
_atom_sites_solution_hydrogens geom
_atom_sites_solution_primary dual
_audit_creation_date 2022-05-09
_audit_creation_method
;
Olex2 1.5
(compiled 2022.04.07 svn.rca3783a0 for OlexSys, GUI svn.r6498)
;
_audit_update_record
;
2022-05-10 deposited with the CCDC.	2022-07-28 downloaded from the CCDC.
;
_cell_angle_alpha 87.053(2)
_cell_angle_beta 81.996(2)
_cell_angle_gamma 86.100(2)
_cell_formula_units_Z 2
_cell_length_a 9.2866(3)
_cell_length_b 10.4269(3)
_cell_length_c 11.1292(3)
_cell_measurement_reflns_used 10989
_cell_measurement_temperature 170.01(10)
_cell_measurement_theta_max 76.9320
_cell_measurement_theta_min 3.9880
_cell_volume 1063.72(5)
_computing_cell_refinement 'CrysAlisPro 1.171.41.121a (Rigaku OD, 2021)'
_computing_data_collection 'CrysAlisPro 1.171.41.121a (Rigaku OD, 2021)'
_computing_data_reduction 'CrysAlisPro 1.171.41.121a (Rigaku OD, 2021)'
_computing_molecular_graphics 'Olex2 1.5 (Dolomanov et al., 2009)'
_computing_publication_material 'Olex2 1.5 (Dolomanov et al., 2009)'
_computing_structure_refinement 'SHELXL 2018/3 (Sheldrick, 2015)'
_computing_structure_solution 'SHELXT  (Sheldrick, 2015)'
_diffrn_ambient_environment N~2~
_diffrn_ambient_temperature 170.01(10)
_diffrn_detector 'Hybrid Pixel Array Detector'
_diffrn_detector_area_resol_mean 10.0000
_diffrn_detector_type HyPix
_diffrn_measured_fraction_theta_full 0.996
_diffrn_measured_fraction_theta_max 0.954
_diffrn_measurement_details
;
List of Runs (angles in degrees, time in seconds):

  # Type    Start    End  Width  t~exp~   \w     \q     \k     \f   Frames
#--------------------------------------------------------------------------
  1  \w     95.00 122.00   0.50    0.08    --  107.36  38.00 -30.00   54
  2  \w    103.00 174.00   0.50    0.08    --  107.36  40.00 -42.47  142
  3  \w    132.00 177.00   0.50    0.08    --  107.36  38.00 -30.00   90
  4  \w     90.00 134.00   0.50    0.08    --  107.36  93.00 179.00   88
  5  \w     35.00  60.00   0.50    0.08    --  107.36 -57.00 -30.00   50
  6  \w     39.00  68.00   0.50    0.08    --  107.36 -57.00-150.00   58
  7  \w     35.00  67.00   0.50    0.08    --  107.36 -57.00-120.00   64
  8  \w     38.00  69.00   0.50    0.08    --  107.36 -57.00  60.00   62
  9  \w     36.00  69.00   0.50    0.08    --  107.36 -57.00 120.00   66
 10  \w     -5.00  29.00   0.50    0.05    --   47.70 -19.00 150.00   68
 11  \w    -18.00  45.00   0.50    0.05    --   47.70 -38.00  90.00  126
 12  \w    -24.00  66.00   0.50    0.05    --   47.70 -93.00  67.00  180
 13  \w     47.00 102.00   0.50    0.08    --  107.36 -99.00  60.00  110
 14  \w     35.00  61.00   0.50    0.08    --  107.36 -99.00   0.00   52
 15  \w     36.00  71.00   0.50    0.08    --  107.36 -99.00  30.00   70
 16  \w     56.00  97.00   0.50    0.08    --  107.36 -99.00 -30.00   82
 17  \w     75.00 106.00   0.50    0.08    --  107.36 -99.00   0.00   62
 18  \w     59.00 106.00   0.50    0.08    --  107.36 -99.00 -90.00   94
 19  \w     78.00 103.00   0.50    0.08    --  107.36 -99.00-120.00   50
 20  \w     65.00 111.00   0.50    0.08    --  107.36-125.00-150.00   92
 21  \w     46.00 111.00   0.50    0.08    --  107.36-125.00-120.00  130
 22  \w     36.00  70.00   0.50    0.08    --  107.36 -99.00-120.00   68
 23  \w     36.00  62.00   0.50    0.08    --  107.36 -93.00  67.00   52
 24  \w     69.00 105.00   0.50    0.08    --  107.36 -93.00  67.00   72
 25  \w    -20.00  20.00   0.50    0.05    --  -47.70  19.00  90.00   80
 26  \w    -60.00 -34.00   0.50    0.08    -- -104.50  57.00  90.00   52
 27  \w    -60.00 -32.00   0.50    0.08    -- -104.50  57.00  30.00   56
 28  \w    -62.00 -36.00   0.50    0.08    -- -104.50  57.00 -30.00   52
 29  \w    -18.00  17.00   0.50    0.05    --  -47.70  19.00 -30.00   70
 30  \w   -101.00 -76.00   0.50    0.08    -- -104.50  77.00-150.00   50
 31  \w   -109.00 -84.00   0.50    0.08    -- -104.50 114.00-102.06   50
 32  \w    -75.00  25.00   0.50    0.05    --  -47.70  93.00 179.00  200
 33  \w   -105.00 -80.00   0.50    0.08    -- -104.50  93.00 179.00   50
 34  \w   -167.00 -90.00   0.50    0.08    -- -104.50 -57.00  90.00  154
 35  \w   -174.00 -87.00   0.50    0.08    -- -104.50 -71.00 152.63  174
 36  \w   -171.00 -93.00   0.50    0.08    -- -104.50 -57.00 120.00  156
 37  \w   -172.00 -87.00   0.50    0.08    -- -104.50 -93.00  67.00  170
 38  \w   -118.00 -91.00   0.50    0.05    --  -47.70-125.00-120.00   54
 39  \w   -101.00 -76.00   0.50    0.05    --  -47.70-125.00-150.00   50
 40  \w   -117.00 -80.00   0.50    0.05    --  -47.70-125.00-180.00   74
;
_diffrn_measurement_device 'four-circle diffractometer'
_diffrn_measurement_device_type 'XtaLAB Synergy R, HyPix'
_diffrn_measurement_method '\w scans'
_diffrn_orient_matrix_type 'CrysAlisPro convention (1999,Acta A55,543-557)'
_diffrn_orient_matrix_UB_11 -0.0701964000
_diffrn_orient_matrix_UB_12 0.1163594000
_diffrn_orient_matrix_UB_13 0.0712626000
_diffrn_orient_matrix_UB_21 -0.0814573000
_diffrn_orient_matrix_UB_22 0.0450794000
_diffrn_orient_matrix_UB_23 -0.1076044000
_diffrn_orient_matrix_UB_31 -0.1288716000
_diffrn_orient_matrix_UB_32 -0.0799957000
_diffrn_orient_matrix_UB_33 0.0540251000
_diffrn_radiation_monochromator mirror
_diffrn_radiation_probe x-ray
_diffrn_radiation_type 'Cu K\a'
_diffrn_radiation_wavelength 1.54184
_diffrn_reflns_av_R_equivalents 0.0222
_diffrn_reflns_av_unetI/netI 0.0197
_diffrn_reflns_Laue_measured_fraction_full 0.996
_diffrn_reflns_Laue_measured_fraction_max 0.954
_diffrn_reflns_limit_h_max 11
_diffrn_reflns_limit_h_min -11
_diffrn_reflns_limit_k_max 13
_diffrn_reflns_limit_k_min -13
_diffrn_reflns_limit_l_max 13
_diffrn_reflns_limit_l_min -14
_diffrn_reflns_number 12537
_diffrn_reflns_point_group_measured_fraction_full 0.996
_diffrn_reflns_point_group_measured_fraction_max 0.954
_diffrn_reflns_theta_full 67.684
_diffrn_reflns_theta_max 77.034
_diffrn_reflns_theta_min 4.015
_diffrn_source 'Rotating-anode X-ray tube'
_diffrn_source_type 'PhotonJet R (Cu) X-ray Source'
_exptl_absorpt_coefficient_mu 2.647
_exptl_absorpt_correction_T_max 1.00000
_exptl_absorpt_correction_T_min 0.70667
_exptl_absorpt_correction_type multi-scan
_exptl_absorpt_process_details
;
CrysAlisPro 1.171.41.121a (Rigaku Oxford Diffraction, 2021)
Empirical absorption correction using spherical harmonics,
implemented in SCALE3 ABSPACK scaling algorithm.
;
_exptl_crystal_colour colourless
_exptl_crystal_colour_primary colourless
_exptl_crystal_density_diffrn 1.320
_exptl_crystal_description block
_exptl_crystal_F_000 444
_exptl_crystal_size_max 0.23
_exptl_crystal_size_mid 0.15
_exptl_crystal_size_min 0.12
_refine_diff_density_max 0.396
_refine_diff_density_min -0.416
_refine_diff_density_rms 0.048
_refine_ls_extinction_method none
_refine_ls_goodness_of_fit_ref 1.077
_refine_ls_hydrogen_treatment constr
_refine_ls_matrix_type full
_refine_ls_number_parameters 266
_refine_ls_number_reflns 4296
_refine_ls_number_restraints 0
_refine_ls_restrained_S_all 1.077
_refine_ls_R_factor_all 0.0351
_refine_ls_R_factor_gt 0.0343
_refine_ls_shift/su_max 0.000
_refine_ls_shift/su_mean 0.000
_refine_ls_structure_factor_coef Fsqd
_refine_ls_weighting_details 'w=1/[\s^2^(Fo^2^)+(0.0558P)^2^+0.3379P] where P=(Fo^2^+2Fc^2^)/3'
_refine_ls_weighting_scheme calc
_refine_ls_wR_factor_gt 0.0962
_refine_ls_wR_factor_ref 0.0969
_reflns_Friedel_coverage 0.000
_reflns_number_gt 4146
_reflns_number_total 4296
_reflns_threshold_expression 'I > 2\s(I)'
_cod_data_source_file d2sc01175a2.cif
_cod_data_source_block tx10842_auto_pl
_cod_database_code 1567395
_shelx_shelxl_version_number 2018/3
_chemical_oxdiff_formula CHOSCl
_chemical_oxdiff_usercomment ' '
_shelx_space_group_comment
;
The symmetry employed for this shelxl refinement is uniquely defined
by the following loop, which should always be used as a source of
symmetry information in preference to the above space-group names.
They are only intended as comments.
;
_olex2_refinement_description
;
1. Fixed Uiso
 At 1.2 times of:
  All C(H) groups
 At 1.5 times of:
  All C(H,H,H) groups
2.a Aromatic/amide H refined with riding coordinates:
 C2(H2), C3(H3), C5(H5), C6(H6), C10(H10), C11(H11), C13(H13), C14(H14),
 C20(H20), C21(H21), C23(H23)
2.b Idealised Me refined as rotating group:
 C16(H16A,H16B,H16C), C17(H17A,H17B,H17C), C18(H18A,H18B,H18C), C25(H25A,H25B,
 H25C)
;
_olex2_submission_special_instructions 'No special instructions were received'
_oxdiff_exptl_absorpt_empirical_details
;
Empirical correction (ABSPACK) includes:
- Absorption correction using spherical harmonics
- Frame scaling
;
_oxdiff_exptl_absorpt_empirical_full_max 1.467
_oxdiff_exptl_absorpt_empirical_full_min 0.710

loop_
_space_group_symop_operation_xyz
'x, y, z'
'-x, -y, -z'

loop_
_atom_site_label
_atom_site_type_symbol
_atom_site_fract_x
_atom_site_fract_y
_atom_site_fract_z
_atom_site_U_iso_or_equiv
_atom_site_adp_type
_atom_site_occupancy
_atom_site_site_symmetry_order
_atom_site_calc_flag
_atom_site_refinement_flags_posn
_atom_site_refinement_flags_adp
_atom_site_refinement_flags_occupancy
_atom_site_disorder_assembly
_atom_site_disorder_group
Cl1 Cl 0.76432(5) 0.01748(4) -0.08459(4) 0.04526(13) Uani 1 1 d . . . . .
S1 S 0.77735(3) 0.64228(3) 0.11923(3) 0.02298(10) Uani 1 1 d . . . . .
O1 O 0.91083(10) 0.60976(10) 0.16870(10) 0.0334(2) Uani 1 1 d . . . . .
O2 O 0.78860(11) 0.67709(10) -0.00829(8) 0.0305(2) Uani 1 1 d . . . . .
C1 C 0.67764(14) 0.39598(12) 0.10064(11) 0.0236(3) Uani 1 1 d . . . . .
C2 C 0.56238(15) 0.32950(13) 0.07087(12) 0.0276(3) Uani 1 1 d . . . . .
H2 H 0.465181 0.364547 0.089665 0.033 Uiso 1 1 calc R U . . .
C3 C 0.58821(16) 0.21326(14) 0.01436(12) 0.0305(3) Uani 1 1 d . . . . .
H3 H 0.509496 0.168388 -0.005269 0.037 Uiso 1 1 calc R U . . .
C4 C 0.73072(16) 0.16328(13) -0.01319(12) 0.0311(3) Uani 1 1 d . . . . .
C5 C 0.84677(16) 0.22713(14) 0.01432(13) 0.0314(3) Uani 1 1 d . . . . .
H5 H 0.943662 0.191626 -0.005238 0.038 Uiso 1 1 calc R U . . .
C6 C 0.82044(15) 0.34358(13) 0.07078(13) 0.0281(3) Uani 1 1 d . . . . .
H6 H 0.899870 0.388209 0.089371 0.034 Uiso 1 1 calc R U . . .
C7 C 0.64930(13) 0.52096(12) 0.15835(12) 0.0235(3) Uani 1 1 d . . . . .
C8 C 0.53419(14) 0.56906(13) 0.23386(11) 0.0240(3) Uani 1 1 d . . . . .
C9 C 0.40735(14) 0.49673(12) 0.28855(12) 0.0236(3) Uani 1 1 d . . . . .
C10 C 0.42031(14) 0.40436(13) 0.38212(13) 0.0286(3) Uani 1 1 d . . . . .
H10 H 0.510323 0.389559 0.413469 0.034 Uiso 1 1 calc R U . . .
C11 C 0.30250(15) 0.33388(13) 0.42976(13) 0.0290(3) Uani 1 1 d . . . . .
H11 H 0.312964 0.272189 0.494294 0.035 Uiso 1 1 calc R U . . .
C12 C 0.16914(14) 0.35143(12) 0.38517(11) 0.0228(3) Uani 1 1 d . . . . .
C13 C 0.15707(15) 0.44631(14) 0.29363(13) 0.0300(3) Uani 1 1 d . . . . .
H13 H 0.066995 0.461593 0.262449 0.036 Uiso 1 1 calc R U . . .
C14 C 0.27319(15) 0.51891(14) 0.24696(13) 0.0311(3) Uani 1 1 d . . . . .
H14 H 0.260959 0.584391 0.186009 0.037 Uiso 1 1 calc R U . . .
C15 C 0.04231(15) 0.26581(13) 0.42821(13) 0.0275(3) Uani 1 1 d . . . . .
C16 C 0.05759(19) 0.15369(16) 0.34220(19) 0.0486(4) Uani 1 1 d . . . . .
H16A H 0.052023 0.187440 0.259041 0.073 Uiso 1 1 calc R U . . .
H16B H -0.021221 0.096028 0.367148 0.073 Uiso 1 1 calc R U . . .
H16C H 0.151729 0.106051 0.345517 0.073 Uiso 1 1 calc R U . . .
C17 C 0.0451(2) 0.2142(2) 0.55876(17) 0.0515(5) Uani 1 1 d . . . . .
H17A H 0.134037 0.159040 0.563466 0.077 Uiso 1 1 calc R U . . .
H17B H -0.040242 0.164161 0.584515 0.077 Uiso 1 1 calc R U . . .
H17C H 0.043282 0.286372 0.612138 0.077 Uiso 1 1 calc R U . . .
C18 C -0.10569(15) 0.33897(15) 0.42131(15) 0.0349(3) Uani 1 1 d . . . . .
H18A H -0.114495 0.414109 0.471823 0.052 Uiso 1 1 calc R U . . .
H18B H -0.184089 0.282182 0.450774 0.052 Uiso 1 1 calc R U . . .
H18C H -0.112950 0.367310 0.336912 0.052 Uiso 1 1 calc R U . . .
C19 C 0.54222(14) 0.70584(13) 0.26053(11) 0.0246(3) Uani 1 1 d . . . . .
C20 C 0.43969(15) 0.78362(14) 0.33092(13) 0.0300(3) Uani 1 1 d . . . . .
H20 H 0.350460 0.751009 0.368189 0.036 Uiso 1 1 calc R U . . .
C21 C 0.47024(17) 0.91020(14) 0.34577(13) 0.0329(3) Uani 1 1 d . . . . .
H21 H 0.399682 0.963686 0.393127 0.039 Uiso 1 1 calc R U . . .
C22 C 0.60056(17) 0.96161(13) 0.29374(12) 0.0296(3) Uani 1 1 d . . . . .
C23 C 0.70231(15) 0.88362(13) 0.22149(12) 0.0273(3) Uani 1 1 d . . . . .
H23 H 0.791654 0.915680 0.183793 0.033 Uiso 1 1 calc R U . . .
C24 C 0.66977(14) 0.75902(13) 0.20631(11) 0.0242(3) Uani 1 1 d . . . . .
C25 C 0.6316(2) 1.09751(15) 0.31587(15) 0.0410(4) Uani 1 1 d . . . . .
H25A H 0.542829 1.153508 0.313610 0.061 Uiso 1 1 calc R U . . .
H25B H 0.708048 1.127046 0.252767 0.061 Uiso 1 1 calc R U . . .
H25C H 0.664258 1.100510 0.395665 0.061 Uiso 1 1 calc R U . . .

loop_
_atom_site_aniso_label
_atom_site_aniso_U_11
_atom_site_aniso_U_22
_atom_site_aniso_U_33
_atom_site_aniso_U_23
_atom_site_aniso_U_13
_atom_site_aniso_U_12
Cl1 0.0614(3) 0.0335(2) 0.0410(2) -0.01506(16) -0.00541(18) 0.00354(17)
S1 0.01911(16) 0.02471(17) 0.02470(17) -0.00137(12) -0.00155(12) -0.00099(11)
O1 0.0222(5) 0.0357(5) 0.0432(6) -0.0022(4) -0.0089(4) 0.0006(4)
O2 0.0314(5) 0.0349(5) 0.0238(5) -0.0011(4) 0.0017(4) -0.0042(4)
C1 0.0250(6) 0.0244(6) 0.0207(6) 0.0009(5) -0.0016(5) -0.0003(5)
C2 0.0268(6) 0.0294(7) 0.0267(6) -0.0007(5) -0.0050(5) 0.0002(5)
C3 0.0351(7) 0.0308(7) 0.0270(7) -0.0013(5) -0.0087(5) -0.0041(6)
C4 0.0419(8) 0.0270(7) 0.0232(7) -0.0029(5) -0.0019(6) 0.0015(6)
C5 0.0295(7) 0.0314(7) 0.0306(7) -0.0024(5) 0.0035(5) 0.0034(5)
C6 0.0250(6) 0.0292(7) 0.0292(7) -0.0018(5) -0.0001(5) -0.0014(5)
C7 0.0211(6) 0.0248(6) 0.0248(6) 0.0012(5) -0.0040(5) -0.0020(5)
C8 0.0235(6) 0.0264(6) 0.0220(6) 0.0005(5) -0.0039(5) -0.0002(5)
C9 0.0225(6) 0.0240(6) 0.0236(6) -0.0022(5) -0.0002(5) -0.0001(5)
C10 0.0239(6) 0.0306(7) 0.0315(7) 0.0038(5) -0.0077(5) 0.0009(5)
C11 0.0291(7) 0.0288(7) 0.0293(7) 0.0063(5) -0.0074(5) -0.0014(5)
C12 0.0240(6) 0.0229(6) 0.0212(6) -0.0044(5) -0.0013(5) -0.0007(5)
C13 0.0238(6) 0.0370(7) 0.0298(7) 0.0053(6) -0.0080(5) -0.0019(5)
C14 0.0280(7) 0.0360(7) 0.0285(7) 0.0103(6) -0.0058(5) -0.0014(6)
C15 0.0273(6) 0.0266(6) 0.0290(7) -0.0020(5) -0.0030(5) -0.0053(5)
C16 0.0393(8) 0.0346(8) 0.0727(13) -0.0215(8) -0.0012(8) -0.0053(7)
C17 0.0458(9) 0.0666(12) 0.0435(9) 0.0231(9) -0.0096(7) -0.0251(9)
C18 0.0253(7) 0.0378(8) 0.0402(8) -0.0032(6) 0.0027(6) -0.0049(6)
C19 0.0254(6) 0.0264(6) 0.0216(6) 0.0000(5) -0.0035(5) 0.0004(5)
C20 0.0288(6) 0.0322(7) 0.0270(7) -0.0015(5) 0.0019(5) 0.0006(5)
C21 0.0391(8) 0.0306(7) 0.0268(7) -0.0035(5) 0.0002(6) 0.0053(6)
C22 0.0408(7) 0.0250(6) 0.0236(6) -0.0008(5) -0.0075(5) 0.0013(6)
C23 0.0310(7) 0.0280(7) 0.0234(6) 0.0013(5) -0.0059(5) -0.0034(5)
C24 0.0249(6) 0.0261(6) 0.0216(6) -0.0011(5) -0.0045(5) 0.0007(5)
C25 0.0605(10) 0.0284(7) 0.0331(8) -0.0050(6) -0.0010(7) -0.0046(7)

loop_
_atom_type_symbol
_atom_type_description
_atom_type_scat_dispersion_real
_atom_type_scat_dispersion_imag
_atom_type_scat_source
C C 0.0181 0.0091 'International Tables Vol C Tables 4.2.6.8 and 6.1.1.4'
H H 0.0000 0.0000 'International Tables Vol C Tables 4.2.6.8 and 6.1.1.4'
Cl Cl 0.3639 0.7018 'International Tables Vol C Tables 4.2.6.8 and 6.1.1.4'
O O 0.0492 0.0322 'International Tables Vol C Tables 4.2.6.8 and 6.1.1.4'
S S 0.3331 0.5567 'International Tables Vol C Tables 4.2.6.8 and 6.1.1.4'

loop_
_geom_angle_atom_site_label_1
_geom_angle_atom_site_label_2
_geom_angle_atom_site_label_3
_geom_angle
_geom_angle_site_symmetry_1
_geom_angle_site_symmetry_3
_geom_angle_publ_flag
O1 S1 C7 111.50(6) . . ?
O1 S1 C24 110.41(6) . . ?
O2 S1 O1 117.31(6) . . ?
O2 S1 C7 110.40(6) . . ?
O2 S1 C24 111.12(6) . . ?
C24 S1 C7 93.62(6) . . ?
C2 C1 C6 118.75(12) . . ?
C2 C1 C7 120.45(12) . . ?
C6 C1 C7 120.76(12) . . ?
C1 C2 H2 119.6 . . ?
C3 C2 C1 120.86(13) . . ?
C3 C2 H2 119.6 . . ?
C2 C3 H3 120.5 . . ?
C2 C3 C4 119.07(13) . . ?
C4 C3 H3 120.5 . . ?
C3 C4 Cl1 119.41(11) . . ?
C5 C4 Cl1 119.20(11) . . ?
C5 C4 C3 121.39(13) . . ?
C4 C5 H5 120.3 . . ?
C4 C5 C6 119.36(13) . . ?
C6 C5 H5 120.3 . . ?
C1 C6 H6 119.7 . . ?
C5 C6 C1 120.57(13) . . ?
C5 C6 H6 119.7 . . ?
C1 C7 S1 118.84(9) . . ?
C8 C7 S1 109.50(10) . . ?
C8 C7 C1 131.48(12) . . ?
C7 C8 C9 125.48(12) . . ?
C7 C8 C19 114.16(11) . . ?
C19 C8 C9 120.36(11) . . ?
C10 C9 C8 120.79(12) . . ?
C14 C9 C8 120.70(11) . . ?
C14 C9 C10 118.51(12) . . ?
C9 C10 H10 119.8 . . ?
C11 C10 C9 120.39(12) . . ?
C11 C10 H10 119.8 . . ?
C10 C11 H11 119.2 . . ?
C10 C11 C12 121.58(12) . . ?
C12 C11 H11 119.2 . . ?
C11 C12 C15 122.32(11) . . ?
C13 C12 C11 117.23(12) . . ?
C13 C12 C15 120.35(12) . . ?
C12 C13 H13 119.2 . . ?
C14 C13 C12 121.64(12) . . ?
C14 C13 H13 119.2 . . ?
C9 C14 H14 119.7 . . ?
C13 C14 C9 120.56(12) . . ?
C13 C14 H14 119.7 . . ?
C12 C15 C16 106.89(11) . . ?
C12 C15 C18 111.57(11) . . ?
C17 C15 C12 111.82(12) . . ?
C17 C15 C16 109.99(14) . . ?
C17 C15 C18 108.02(13) . . ?
C18 C15 C16 108.50(12) . . ?
C15 C16 H16A 109.5 . . ?
C15 C16 H16B 109.5 . . ?
C15 C16 H16C 109.5 . . ?
H16A C16 H16B 109.5 . . ?
H16A C16 H16C 109.5 . . ?
H16B C16 H16C 109.5 . . ?
C15 C17 H17A 109.5 . . ?
C15 C17 H17B 109.5 . . ?
C15 C17 H17C 109.5 . . ?
H17A C17 H17B 109.5 . . ?
H17A C17 H17C 109.5 . . ?
H17B C17 H17C 109.5 . . ?
C15 C18 H18A 109.5 . . ?
C15 C18 H18B 109.5 . . ?
C15 C18 H18C 109.5 . . ?
H18A C18 H18B 109.5 . . ?
H18A C18 H18C 109.5 . . ?
H18B C18 H18C 109.5 . . ?
C20 C19 C8 128.07(12) . . ?
C24 C19 C8 113.64(11) . . ?
C24 C19 C20 118.29(12) . . ?
C19 C20 H20 120.6 . . ?
C19 C20 C21 118.72(13) . . ?
C21 C20 H20 120.6 . . ?
C20 C21 H21 118.7 . . ?
C20 C21 C22 122.53(13) . . ?
C22 C21 H21 118.7 . . ?
C21 C22 C23 118.52(13) . . ?
C21 C22 C25 120.83(13) . . ?
C23 C22 C25 120.65(14) . . ?
C22 C23 H23 120.9 . . ?
C24 C23 C22 118.30(13) . . ?
C24 C23 H23 120.9 . . ?
C19 C24 S1 109.05(10) . . ?
C23 C24 S1 127.34(10) . . ?
C23 C24 C19 123.61(12) . . ?
C22 C25 H25A 109.5 . . ?
C22 C25 H25B 109.5 . . ?
C22 C25 H25C 109.5 . . ?
H25A C25 H25B 109.5 . . ?
H25A C25 H25C 109.5 . . ?
H25B C25 H25C 109.5 . . ?

loop_
_geom_bond_atom_site_label_1
_geom_bond_atom_site_label_2
_geom_bond_distance
_geom_bond_site_symmetry_2
_geom_bond_publ_flag
Cl1 C4 1.7409(14) . ?
S1 O1 1.4381(10) . ?
S1 O2 1.4380(10) . ?
S1 C7 1.7910(13) . ?
S1 C24 1.7622(13) . ?
C1 C2 1.3997(19) . ?
C1 C6 1.4018(18) . ?
C1 C7 1.4739(18) . ?
C2 H2 0.9500 . ?
C2 C3 1.385(2) . ?
C3 H3 0.9500 . ?
C3 C4 1.388(2) . ?
C4 C5 1.382(2) . ?
C5 H5 0.9500 . ?
C5 C6 1.387(2) . ?
C6 H6 0.9500 . ?
C7 C8 1.3493(18) . ?
C8 C9 1.4835(17) . ?
C8 C19 1.4805(18) . ?
C9 C10 1.3937(18) . ?
C9 C14 1.3894(19) . ?
C10 H10 0.9500 . ?
C10 C11 1.3877(19) . ?
C11 H11 0.9500 . ?
C11 C12 1.3945(18) . ?
C12 C13 1.3936(18) . ?
C12 C15 1.5348(17) . ?
C13 H13 0.9500 . ?
C13 C14 1.386(2) . ?
C14 H14 0.9500 . ?
C15 C16 1.535(2) . ?
C15 C17 1.526(2) . ?
C15 C18 1.535(2) . ?
C16 H16A 0.9800 . ?
C16 H16B 0.9800 . ?
C16 H16C 0.9800 . ?
C17 H17A 0.9800 . ?
C17 H17B 0.9800 . ?
C17 H17C 0.9800 . ?
C18 H18A 0.9800 . ?
C18 H18B 0.9800 . ?
C18 H18C 0.9800 . ?
C19 C20 1.3894(19) . ?
C19 C24 1.3894(18) . ?
C20 H20 0.9500 . ?
C20 C21 1.391(2) . ?
C21 H21 0.9500 . ?
C21 C22 1.396(2) . ?
C22 C23 1.397(2) . ?
C22 C25 1.504(2) . ?
C23 H23 0.9500 . ?
C23 C24 1.3776(19) . ?
C25 H25A 0.9800 . ?
C25 H25B 0.9800 . ?
C25 H25C 0.9800 . ?

loop_
_geom_torsion_atom_site_label_1
_geom_torsion_atom_site_label_2
_geom_torsion_atom_site_label_3
_geom_torsion_atom_site_label_4
_geom_torsion
_geom_torsion_site_symmetry_1
_geom_torsion_site_symmetry_2
_geom_torsion_site_symmetry_3
_geom_torsion_site_symmetry_4
_geom_torsion_publ_flag
Cl1 C4 C5 C6 179.75(11) . . . . ?
S1 C7 C8 C9 -178.37(10) . . . . ?
S1 C7 C8 C19 1.61(14) . . . . ?
O1 S1 C7 C1 -71.19(11) . . . . ?
O1 S1 C7 C8 113.02(10) . . . . ?
O1 S1 C24 C19 -115.17(10) . . . . ?
O1 S1 C24 C23 64.53(13) . . . . ?
O2 S1 C7 C1 61.08(11) . . . . ?
O2 S1 C7 C8 -114.71(10) . . . . ?
O2 S1 C24 C19 112.88(10) . . . . ?
O2 S1 C24 C23 -67.42(13) . . . . ?
C1 C2 C3 C4 -0.3(2) . . . . ?
C1 C7 C8 C9 6.6(2) . . . . ?
C1 C7 C8 C19 -173.47(12) . . . . ?
C2 C1 C6 C5 -0.9(2) . . . . ?
C2 C1 C7 S1 -144.27(11) . . . . ?
C2 C1 C7 C8 30.4(2) . . . . ?
C2 C3 C4 Cl1 -179.83(10) . . . . ?
C2 C3 C4 C5 -0.1(2) . . . . ?
C3 C4 C5 C6 0.1(2) . . . . ?
C4 C5 C6 C1 0.5(2) . . . . ?
C6 C1 C2 C3 0.8(2) . . . . ?
C6 C1 C7 S1 33.54(16) . . . . ?
C6 C1 C7 C8 -151.76(14) . . . . ?
C7 S1 C24 C19 -0.63(10) . . . . ?
C7 S1 C24 C23 179.07(12) . . . . ?
C7 C1 C2 C3 178.66(12) . . . . ?
C7 C1 C6 C5 -178.73(12) . . . . ?
C7 C8 C9 C10 73.35(18) . . . . ?
C7 C8 C9 C14 -106.15(16) . . . . ?
C7 C8 C19 C20 177.62(13) . . . . ?
C7 C8 C19 C24 -2.20(17) . . . . ?
C8 C9 C10 C11 -177.66(12) . . . . ?
C8 C9 C14 C13 176.45(13) . . . . ?
C8 C19 C20 C21 179.06(13) . . . . ?
C8 C19 C24 S1 1.62(14) . . . . ?
C8 C19 C24 C23 -178.09(12) . . . . ?
C9 C8 C19 C20 -2.4(2) . . . . ?
C9 C8 C19 C24 177.78(11) . . . . ?
C9 C10 C11 C12 0.9(2) . . . . ?
C10 C9 C14 C13 -3.1(2) . . . . ?
C10 C11 C12 C13 -2.4(2) . . . . ?
C10 C11 C12 C15 174.07(13) . . . . ?
C11 C12 C13 C14 1.1(2) . . . . ?
C11 C12 C15 C16 -90.96(16) . . . . ?
C11 C12 C15 C17 29.47(19) . . . . ?
C11 C12 C15 C18 150.58(13) . . . . ?
C12 C13 C14 C9 1.6(2) . . . . ?
C13 C12 C15 C16 85.37(16) . . . . ?
C13 C12 C15 C17 -154.21(15) . . . . ?
C13 C12 C15 C18 -33.09(17) . . . . ?
C14 C9 C10 C11 1.8(2) . . . . ?
C15 C12 C13 C14 -175.37(13) . . . . ?
C19 C8 C9 C10 -106.62(15) . . . . ?
C19 C8 C9 C14 73.88(17) . . . . ?
C19 C20 C21 C22 -0.7(2) . . . . ?
C20 C19 C24 S1 -178.21(10) . . . . ?
C20 C19 C24 C23 2.1(2) . . . . ?
C20 C21 C22 C23 1.7(2) . . . . ?
C20 C21 C22 C25 -177.70(14) . . . . ?
C21 C22 C23 C24 -0.79(19) . . . . ?
C22 C23 C24 S1 179.26(10) . . . . ?
C22 C23 C24 C19 -1.1(2) . . . . ?
C24 S1 C7 C1 175.20(10) . . . . ?
C24 S1 C7 C8 -0.59(10) . . . . ?
C24 C19 C20 C21 -1.1(2) . . . . ?
C25 C22 C23 C24 178.60(13) . . . . ?
